data_2220140
loop_
_publ_author_name
'Koch, Christian'
'G\"orls, Helmar'
'Westerhausen, Matthias'

_publ_section_title
;
 2-(Benzoylaminomethyl)pyridinium chloride
;
_journal_coeditor_code DN2394
_journal_issue 12
_journal_name_full 'Acta Crystallographica Section E'
_journal_page_first o2358
_journal_paper_doi 10.1107/S1600536808037021
_journal_volume 64
_journal_year 2008
_chemical_formula_iupac 'C13 H13 N2 O +, Cl -'
_chemical_formula_moiety 'C13 H13 N2 O +, Cl -'
_chemical_formula_sum 'C13 H13 Cl N2 O'
_chemical_formula_weight 248.70
_chemical_name_systematic
;
2-(Benzoylaminomethyl)pyridinium chloride
;
_space_group_IT_number 14
_symmetry_cell_setting monoclinic
_symmetry_space_group_name_Hall '-P 2ybc'
_symmetry_space_group_name_H-M 'P 1 21/c 1'
_atom_sites_solution_hydrogens geom
_atom_sites_solution_primary direct
_atom_sites_solution_secondary difmap
_audit_creation_method SHELXL-97
_cell_angle_alpha 90.00
_cell_angle_beta 96.554(2)
_cell_angle_gamma 90.00
_cell_formula_units_Z 4
_cell_length_a 4.61590(10)
_cell_length_b 27.4573(10)
_cell_length_c 9.6851(4)
_cell_measurement_reflns_used 7630
_cell_measurement_temperature 183(2)
_cell_measurement_theta_max 27.48
_cell_measurement_theta_min 2.24
_cell_volume 1219.47(7)
_computing_cell_refinement 'DENZO (Otwinowski & Minor, 1997)'
_computing_data_collection 'COLLECT (Nonius, 1998)'
_computing_data_reduction 'DENZO (Otwinowski & Minor, 1997)'
_computing_molecular_graphics 'SHELXTL/PC (Sheldrick, 2008)'
_computing_publication_material 'SHELXL97 (Sheldrick, 2008)'
_computing_structure_refinement 'SHELXL97 (Sheldrick, 2008)'
_computing_structure_solution 'SHELXS97 (Sheldrick, 2008)'
_diffrn_ambient_temperature 183(2)
_diffrn_measured_fraction_theta_full 0.997
_diffrn_measured_fraction_theta_max 0.997
_diffrn_measurement_device_type 'Nonius KappaCCD'
_diffrn_measurement_method '\f and \w'
_diffrn_radiation_monochromator graphite
_diffrn_radiation_source 'fine-focus sealed tube'
_diffrn_radiation_type MoK\a
_diffrn_radiation_wavelength 0.71073
_diffrn_reflns_av_R_equivalents 0.0363
_diffrn_reflns_av_sigmaI/netI 0.0440
_diffrn_reflns_limit_h_max 4
_diffrn_reflns_limit_h_min -5
_diffrn_reflns_limit_k_max 35
_diffrn_reflns_limit_k_min -35
_diffrn_reflns_limit_l_max 11
_diffrn_reflns_limit_l_min -12
_diffrn_reflns_number 7630
_diffrn_reflns_theta_full 27.48
_diffrn_reflns_theta_max 27.48
_diffrn_reflns_theta_min 2.24
_exptl_absorpt_coefficient_mu 0.298
_exptl_absorpt_correction_type none
_exptl_crystal_colour colourless
_exptl_crystal_density_diffrn 1.355
_exptl_crystal_density_method 'not measured'
_exptl_crystal_description prism
_exptl_crystal_F_000 520
_exptl_crystal_size_max 0.05
_exptl_crystal_size_mid 0.05
_exptl_crystal_size_min 0.05
_refine_diff_density_max 0.205
_refine_diff_density_min -0.252
_refine_ls_extinction_method none
_refine_ls_goodness_of_fit_ref 1.004
_refine_ls_hydrogen_treatment refall
_refine_ls_matrix_type full
_refine_ls_number_parameters 206
_refine_ls_number_reflns 2776
_refine_ls_number_restraints 0
_refine_ls_restrained_S_all 1.004
_refine_ls_R_factor_all 0.0592
_refine_ls_R_factor_gt 0.0366
_refine_ls_shift/su_max 0.001
_refine_ls_shift/su_mean 0.000
_refine_ls_structure_factor_coef Fsqd
_refine_ls_weighting_details 'calc w=1/[\s^2^(Fo^2^)+(0.0422P)^2^+0.4338P] where P=(Fo^2^+2Fc^2^)/3'
_refine_ls_weighting_scheme calc
_refine_ls_wR_factor_gt 0.0841
_refine_ls_wR_factor_ref 0.0950
_reflns_number_gt 2094
_reflns_number_total 2776
_reflns_threshold_expression I>2\s(I)
_cod_data_source_file dn2394.cif
_cod_data_source_block I
_cod_original_sg_symbol_Hall -P2ybc
_cod_original_sg_symbol_H-M 'P 21/c'
_cod_database_code 2220140
_cod_database_fobs_code 2220140

loop_
_symmetry_equiv_pos_as_xyz
'x, y, z'
'-x, y+1/2, -z+1/2'
'-x, -y, -z'
'x, -y-1/2, z-1/2'

loop_
_atom_site_type_symbol
_atom_site_label
_atom_site_fract_x
_atom_site_fract_y
_atom_site_fract_z
_atom_site_U_iso_or_equiv
_atom_site_adp_type
_atom_site_calc_flag
_atom_site_occupancy
O O1 -0.2116(3) 0.65339(4) -0.04007(13) 0.0309(3) Uani d 1
N N1 0.1330(3) 0.59929(5) 0.03755(15) 0.0239(3) Uani d 1
H H1N1 0.271(5) 0.5898(8) 0.099(2) 0.042(6) Uiso d 1
N N2 -0.1329(3) 0.54981(5) -0.30377(15) 0.0243(3) Uani d 1
H H1N2 -0.255(5) 0.5266(7) -0.272(2) 0.039(6) Uiso d 1
C C1 0.0007(3) 0.64277(6) 0.04314(17) 0.0221(3) Uani d 1
C C2 0.1261(3) 0.67800(6) 0.15220(17) 0.0232(4) Uani d 1
C C3 -0.0038(4) 0.72351(7) 0.1548(2) 0.0330(4) Uani d 1
H H3 -0.171(5) 0.7308(7) 0.087(2) 0.043(6) Uiso d 1
C C4 0.1007(5) 0.75799(7) 0.2522(2) 0.0408(5) Uani d 1
H H4 0.007(5) 0.7882(9) 0.255(2) 0.056(7) Uiso d 1
C C5 0.3380(4) 0.74759(7) 0.3472(2) 0.0377(5) Uani d 1
H H5 0.406(4) 0.7714(7) 0.414(2) 0.039(5) Uiso d 1
C C6 0.4694(4) 0.70252(8) 0.3461(2) 0.0369(5) Uani d 1
H H6 0.647(5) 0.6940(8) 0.407(2) 0.050(6) Uiso d 1
C C7 0.3643(4) 0.66740(7) 0.24958(19) 0.0298(4) Uani d 1
H H7 0.461(4) 0.6359(8) 0.250(2) 0.038(5) Uiso d 1
C C8 0.0147(4) 0.56249(6) -0.05929(18) 0.0242(4) Uani d 1
H H8A 0.127(4) 0.5338(7) -0.042(2) 0.029(5) Uiso d 1
H H8B -0.185(4) 0.5556(7) -0.0494(19) 0.033(5) Uiso d 1
C C9 0.0378(3) 0.57542(6) -0.20796(17) 0.0213(3) Uani d 1
C C10 0.2253(4) 0.60969(6) -0.25333(19) 0.0276(4) Uani d 1
H H10 0.344(4) 0.6278(7) -0.188(2) 0.035(5) Uiso d 1
C C11 0.2298(4) 0.61687(7) -0.3940(2) 0.0345(4) Uani d 1
H H11 0.358(5) 0.6417(8) -0.427(2) 0.049(6) Uiso d 1
C C12 0.0502(4) 0.58950(8) -0.4893(2) 0.0376(5) Uani d 1
H H12 0.054(5) 0.5944(8) -0.585(2) 0.048(6) Uiso d 1
C C13 -0.1299(4) 0.55588(7) -0.44091(19) 0.0320(4) Uani d 1
H H13 -0.260(4) 0.5361(7) -0.499(2) 0.041(6) Uiso d 1
Cl Cl1 0.55721(9) 0.528402(15) 0.23039(4) 0.02736(14) Uani d 1

loop_
_atom_site_aniso_label
_atom_site_aniso_U_11
_atom_site_aniso_U_22
_atom_site_aniso_U_33
_atom_site_aniso_U_12
_atom_site_aniso_U_13
_atom_site_aniso_U_23
O1 0.0307(6) 0.0280(7) 0.0314(7) 0.0022(5) -0.0081(5) -0.0028(5)
N1 0.0298(8) 0.0213(7) 0.0188(8) 0.0000(6) -0.0043(6) -0.0013(6)
N2 0.0251(7) 0.0234(7) 0.0235(8) 0.0004(6) -0.0007(6) -0.0031(6)
C1 0.0237(8) 0.0229(8) 0.0194(9) -0.0026(6) 0.0012(6) 0.0006(7)
C2 0.0278(8) 0.0222(8) 0.0203(9) -0.0053(7) 0.0061(6) -0.0011(7)
C3 0.0348(10) 0.0260(10) 0.0373(12) -0.0017(8) 0.0005(8) -0.0044(8)
C4 0.0487(12) 0.0254(10) 0.0490(13) -0.0043(9) 0.0079(10) -0.0115(9)
C5 0.0449(11) 0.0366(11) 0.0323(11) -0.0165(9) 0.0083(9) -0.0164(9)
C6 0.0398(11) 0.0416(12) 0.0280(11) -0.0110(9) -0.0017(8) -0.0070(9)
C7 0.0340(9) 0.0290(9) 0.0259(10) -0.0049(8) 0.0009(7) -0.0028(8)
C8 0.0312(9) 0.0179(8) 0.0227(9) -0.0032(7) -0.0001(7) -0.0016(7)
C9 0.0229(8) 0.0180(8) 0.0222(9) 0.0036(6) -0.0016(6) -0.0028(7)
C10 0.0290(9) 0.0253(9) 0.0278(10) -0.0025(7) 0.0005(7) 0.0005(8)
C11 0.0384(10) 0.0359(10) 0.0302(11) -0.0014(8) 0.0086(8) 0.0047(9)
C12 0.0444(11) 0.0466(12) 0.0218(10) 0.0048(9) 0.0043(8) 0.0011(9)
C13 0.0339(10) 0.0369(11) 0.0236(10) 0.0044(8) -0.0040(7) -0.0069(8)
Cl1 0.0294(2) 0.0264(2) 0.0248(2) 0.00059(16) -0.00344(16) -0.00006(17)

loop_
_atom_type_symbol
_atom_type_description
_atom_type_scat_dispersion_real
_atom_type_scat_dispersion_imag
_atom_type_scat_source
C C 0.0033 0.0016 'International Tables Vol C Tables 4.2.6.8 and 6.1.1.4'
H H 0.0000 0.0000 'International Tables Vol C Tables 4.2.6.8 and 6.1.1.4'
N N 0.0061 0.0033 'International Tables Vol C Tables 4.2.6.8 and 6.1.1.4'
O O 0.0106 0.0060 'International Tables Vol C Tables 4.2.6.8 and 6.1.1.4'
Cl Cl 0.1484 0.1585 'International Tables Vol C Tables 4.2.6.8 and 6.1.1.4'

loop_
_geom_angle_atom_site_label_1
_geom_angle_atom_site_label_2
_geom_angle_atom_site_label_3
_geom_angle
C1 N1 C8 120.53(14)
C1 N1 H1N1 122.9(14)
C8 N1 H1N1 115.7(14)
C13 N2 C9 123.16(16)
C13 N2 H1N2 119.3(13)
C9 N2 H1N2 117.6(13)
O1 C1 N1 121.02(15)
O1 C1 C2 121.53(15)
N1 C1 C2 117.43(14)
C3 C2 C7 119.00(16)
C3 C2 C1 117.44(15)
C7 C2 C1 123.56(15)
C4 C3 C2 120.69(18)
C4 C3 H3 120.5(12)
C2 C3 H3 118.8(12)
C5 C4 C3 120.15(19)
C5 C4 H4 119.7(13)
C3 C4 H4 120.2(14)
C6 C5 C4 119.87(18)
C6 C5 H5 120.8(12)
C4 C5 H5 119.3(12)
C5 C6 C7 120.47(19)
C5 C6 H6 123.1(13)
C7 C6 H6 116.3(13)
C6 C7 C2 119.81(18)
C6 C7 H7 119.5(11)
C2 C7 H7 120.7(11)
N1 C8 C9 113.30(14)
N1 C8 H8A 108.1(11)
C9 C8 H8A 105.5(12)
N1 C8 H8B 111.8(12)
C9 C8 H8B 108.5(11)
H8A C8 H8B 109.4(16)
N2 C9 C10 118.35(16)
N2 C9 C8 116.02(14)
C10 C9 C8 125.59(15)
C11 C10 C9 119.45(17)
C11 C10 H10 121.3(12)
C9 C10 H10 119.2(12)
C10 C11 C12 120.25(18)
C10 C11 H11 119.8(13)
C12 C11 H11 120.0(13)
C13 C12 C11 118.67(19)
C13 C12 H12 121.2(13)
C11 C12 H12 120.1(13)
N2 C13 C12 120.11(17)
N2 C13 H13 116.0(13)
C12 C13 H13 123.9(13)

loop_
_geom_bond_atom_site_label_1
_geom_bond_atom_site_label_2
_geom_bond_distance
O1 C1 1.2308(19)
N1 C1 1.345(2)
N1 C8 1.443(2)
N1 H1N1 0.86(2)
N2 C13 1.340(2)
N2 C9 1.345(2)
N2 H1N2 0.93(2)
C1 C2 1.499(2)
C2 C3 1.387(2)
C2 C7 1.395(2)
C3 C4 1.384(3)
C3 H3 0.98(2)
C4 C5 1.378(3)
C4 H4 0.94(2)
C5 C6 1.379(3)
C5 H5 0.95(2)
C6 C7 1.391(3)
C6 H6 0.99(2)
C7 H7 0.97(2)
C8 C9 1.499(2)
C8 H8A 0.946(19)
C8 H8B 0.95(2)
C9 C10 1.384(2)
C10 C11 1.380(3)
C10 H10 0.93(2)
C11 C12 1.389(3)
C11 H11 0.98(2)
C12 C13 1.361(3)
C12 H12 0.94(2)
C13 H13 0.95(2)

loop_
_geom_hbond_atom_site_label_D
_geom_hbond_atom_site_label_H
_geom_hbond_atom_site_label_A
_geom_hbond_site_symmetry_A
_geom_hbond_distance_DH
_geom_hbond_distance_HA
_geom_hbond_distance_DA
_geom_hbond_angle_DHA
N1 H1N1 Cl1 . 0.86(2) 2.41(2) 3.2057(15) 153.3(18)
N2 H1N2 Cl1 3_565 0.93(2) 2.13(2) 3.0446(16) 171.7(18)

loop_
_cod_related_entry_id
_cod_related_entry_database
_cod_related_entry_code
1 ChemSpider 30655658
